data_7209400
loop_
_publ_author_name
'Loercher, K.P.'
'Straehle, J.'

_publ_section_title
;
 Die Kristallstruktur des Gold(III)bromids
;
_journal_name_full
;
Zeitschrift fuer Naturforschung, Teil B. Anorganische Chemie, Organische
 Chemie (2,1947-32,1977)
;
_journal_page_first 662
_journal_page_last 664
_journal_volume 30
_journal_year 1975
_chemical_formula_sum 'Au2 Br6'
_space_group_IT_number 14
_symmetry_space_group_name_Hall '-P 2ybc'
_symmetry_space_group_name_H-M 'P 1 21/c 1'
_cell_angle_alpha 90
_cell_angle_beta 119.74
_cell_angle_gamma 90
_cell_formula_units_Z 4
_cell_length_a 6.831
_cell_length_b 20.41
_cell_length_c 8.105
_cell_volume 981.167
_citation_journal_id_ASTM ZENBAX
_cod_data_source_file gold_445.cif
_cod_data_source_block Au2Br6
_cod_original_cell_volume 981.1667
_cod_database_code 7209400

loop_
_symmetry_equiv_pos_as_xyz
x,y,z
-x,y+1/2,-z+1/2
-x,-y,-z
x,-y-1/2,z-1/2

loop_
_atom_site_label
_atom_site_type_symbol
_atom_site_fract_x
_atom_site_fract_y
_atom_site_fract_z
_atom_site_occupancy
_atom_site_U_iso_or_equiv
Br2 Br-1 0.5334 -0.0604 0.2346 1 0.0
Au2 Au+3 0.6338 0.21 0.285 1 0.0
Br6 Br-1 0.3331 0.2698 0.2892 1 0.0
Br4 Br-1 0.9392 0.1425 0.2985 1 0.0
Au1 Au+3 0.7343 0.0387 0.2596 1 0.0
Br3 Br-1 1.0245 -0.0226 0.2486 1 0.0
Br1 Br-1 0.4387 0.1063 0.2639 1 0.0
Br5 Br-1 0.8254 0.3103 0.294 1 0.0
